data_7210708
loop_
_publ_author_name
'Wang, Xi-Jia'
'Zhang, Jian-Han'
'Song, Jun-Ling'
'Kong, Fang'
'Mao, Jiang-Gao'

_publ_section_title
;
 Syntheses, crystal structures of a series of novel alkali metal or
 alkaline earth metal phosphites
;
_journal_issue 13
_journal_name_full CrystEngComm
_journal_page_first 2519
_journal_paper_doi 10.1039/c3ce26885c
_journal_volume 15
_journal_year 2013
_chemical_formula_moiety 'H2 In O6 P2 Rb'
_chemical_formula_sum 'H2 In O6 P2 Rb'
_chemical_formula_weight 360.25
_chemical_name_systematic
; 
 ? 
;
_space_group_IT_number 186
_symmetry_cell_setting trigonal
_symmetry_space_group_name_Hall 'P 6c -2c'
_symmetry_space_group_name_H-M 'P 63 m c'
_atom_sites_solution_hydrogens none
_atom_sites_solution_primary direct
_atom_sites_solution_secondary difmap
_audit_creation_method SHELXL-97
_cell_angle_alpha 90.00
_cell_angle_beta 90.00
_cell_angle_gamma 120.00
_cell_formula_units_Z 2
_cell_length_a 5.4770(3)
_cell_length_b 5.4770(3)
_cell_length_c 13.0083(12)
_cell_measurement_reflns_used 1064
_cell_measurement_temperature 293(2)
_cell_measurement_theta_max 27.4160
_cell_measurement_theta_min 3.1321
_cell_volume 337.94(4)
_computing_structure_refinement 'SHELXL-97 (Sheldrick, 1997)'
_computing_structure_solution 'SHELXS-97 (Sheldrick, 1990)'
_diffrn_ambient_temperature 293(2)
_diffrn_measured_fraction_theta_full 0.983
_diffrn_measured_fraction_theta_max 0.983
_diffrn_measurement_device_type 'Saturn724+ (2x2 bin mode)'
_diffrn_measurement_method CCD_Profile_fitting
_diffrn_radiation_monochromator graphite
_diffrn_radiation_source 'fine-focus sealed tube'
_diffrn_radiation_type MoK\a
_diffrn_radiation_wavelength 0.71073
_diffrn_reflns_av_R_equivalents 0.0638
_diffrn_reflns_av_sigmaI/netI 0.0265
_diffrn_reflns_limit_h_max 7
_diffrn_reflns_limit_h_min -7
_diffrn_reflns_limit_k_max 5
_diffrn_reflns_limit_k_min -7
_diffrn_reflns_limit_l_max 16
_diffrn_reflns_limit_l_min -16
_diffrn_reflns_number 2380
_diffrn_reflns_theta_full 27.32
_diffrn_reflns_theta_max 27.32
_diffrn_reflns_theta_min 4.30
_exptl_absorpt_coefficient_mu 11.095
_exptl_absorpt_correction_T_max 1.0000
_exptl_absorpt_correction_T_min 0.7801
_exptl_absorpt_correction_type multi-scan
_exptl_crystal_colour Colorless
_exptl_crystal_density_diffrn 3.540
_exptl_crystal_density_method 'not measured'
_exptl_crystal_description Prism
_exptl_crystal_F_000 332
_exptl_crystal_size_max 0.10
_exptl_crystal_size_mid 0.05
_exptl_crystal_size_min 0.03
_refine_diff_density_max 0.496
_refine_diff_density_min -1.316
_refine_diff_density_rms 0.167
_refine_ls_abs_structure_details 'Flack H D (1983), Acta Cryst. A39, 876-881'
_refine_ls_abs_structure_Flack 0.08(2)
_refine_ls_extinction_coef 0.030(4)
_refine_ls_extinction_expression Fc^*^=kFc[1+0.001xFc^2^\l^3^/sin(2\q)]^-1/4^
_refine_ls_extinction_method SHELXL
_refine_ls_goodness_of_fit_ref 1.023
_refine_ls_hydrogen_treatment none
_refine_ls_matrix_type full
_refine_ls_number_parameters 26
_refine_ls_number_reflns 328
_refine_ls_number_restraints 13
_refine_ls_restrained_S_all 1.016
_refine_ls_R_factor_all 0.0304
_refine_ls_R_factor_gt 0.0304
_refine_ls_shift/su_max 0.001
_refine_ls_shift/su_mean 0.000
_refine_ls_structure_factor_coef Fsqd
_refine_ls_weighting_details 'calc w=1/[\s^2^(Fo^2^)+(0.0356P)^2^+3.9826P] where P=(Fo^2^+2Fc^2^)/3'
_refine_ls_weighting_scheme calc
_refine_ls_wR_factor_gt 0.0736
_refine_ls_wR_factor_ref 0.0736
_reflns_number_gt 327
_reflns_number_total 328
_reflns_threshold_expression >2sigma(I)
_cod_data_source_file c3ce26885c.cif
_cod_data_source_block RbInH2P2O6
_cod_depositor_comments
;
The following automatic conversions were performed:

'_symmetry_cell_setting' value 'Trigonal' changed to 'trigonal'
according to /home/saulius/struct/CIF-dictionaries/cif_core.dic
dictionary named 'cif_core.dic' version 2.4.2 from
2011-04-26.

'_exptl_absorpt_correction_type' value 'Multi-scan'
changed to 'multi-scan' according to
/home/saulius/struct/CIF-dictionaries/cif_core.dic dictionary named
'cif_core.dic' version 2.4.2 from 2011-04-26.

Automatic conversion script
Id: cif_fix_values 1891 2012-01-12 08:04:46Z andrius 
;
_cod_original_sg_symbol_H-M P6(3)mc
_cod_database_code 7210708

loop_
_symmetry_equiv_pos_as_xyz
'x, y, z'
'-y, x-y, z'
'-x+y, -x, z'
'-x, -y, z+1/2'
'y, -x+y, z+1/2'
'x-y, x, z+1/2'
'-y, -x, z'
'-x+y, y, z'
'x, x-y, z'
'y, x, z+1/2'
'x-y, -y, z+1/2'
'-x, -x+y, z+1/2'

loop_
_atom_site_label
_atom_site_type_symbol
_atom_site_fract_x
_atom_site_fract_y
_atom_site_fract_z
_atom_site_U_iso_or_equiv
_atom_site_adp_type
_atom_site_occupancy
_atom_site_symmetry_multiplicity
_atom_site_calc_flag
_atom_site_refinement_flags
Rb1 Rb 0.3333 0.6667 0.81454(12) 0.0220(5) Uani 1 6 d S
In1 In -0.3333 0.3333 1.020370(16) 0.0119(4) Uani 1 6 d S
P1 P 0.3333 0.6667 1.1469(3) 0.0130(10) Uani 1 6 d S
P2 P 0.0000 1.0000 0.9592(3) 0.0127(8) Uani 1 6 d S
O1 O -0.1513(6) 0.6974(12) 0.9217(5) 0.0152(13) Uani 1 2 d SU
O2 O 0.0253(16) 0.5127(8) 1.1176(6) 0.0273(16) Uani 1 2 d SU

loop_
_atom_site_aniso_label
_atom_site_aniso_U_11
_atom_site_aniso_U_22
_atom_site_aniso_U_33
_atom_site_aniso_U_23
_atom_site_aniso_U_13
_atom_site_aniso_U_12
Rb1 0.0220(6) 0.0220(6) 0.0218(13) 0.000 0.000 0.0110(3)
In1 0.0076(4) 0.0076(4) 0.0204(7) 0.000 0.000 0.00381(18)
P1 0.0094(10) 0.0094(10) 0.020(3) 0.000 0.000 0.0047(5)
P2 0.0116(11) 0.0116(11) 0.0148(15) 0.000 0.000 0.0058(6)
O1 0.017(2) 0.006(2) 0.018(3) 0.001(2) 0.0005(12) 0.0032(12)
O2 0.021(3) 0.026(3) 0.034(3) -0.0026(14) -0.005(3) 0.0105(15)

loop_
_atom_type_symbol
_atom_type_description
_atom_type_scat_dispersion_real
_atom_type_scat_dispersion_imag
_atom_type_scat_source
H H 0.0000 0.0000 'International Tables Vol C Tables 4.2.6.8 and 6.1.1.4'
In In -0.7276 1.3100 'International Tables Vol C Tables 4.2.6.8 and 6.1.1.4'
O O 0.0106 0.0060 'International Tables Vol C Tables 4.2.6.8 and 6.1.1.4'
P P 0.1023 0.0942 'International Tables Vol C Tables 4.2.6.8 and 6.1.1.4'
Rb Rb -0.9393 2.9676 'International Tables Vol C Tables 4.2.6.8 and 6.1.1.4'

loop_
_geom_angle_atom_site_label_1
_geom_angle_atom_site_label_2
_geom_angle_atom_site_label_3
_geom_angle
_geom_angle_site_symmetry_1
_geom_angle_site_symmetry_3
O2 Rb1 O2 57.3(2) 4_564 6_664
O2 Rb1 O2 57.3(2) 4_564 5_554
O2 Rb1 O2 57.3(2) 6_664 5_554
O2 Rb1 O1 110.56(11) 4_564 2_675
O2 Rb1 O1 87.93(17) 6_664 2_675
O2 Rb1 O1 144.79(15) 5_554 2_675
O2 Rb1 O1 87.93(17) 4_564 3_455
O2 Rb1 O1 144.79(15) 6_664 3_455
O2 Rb1 O1 110.56(11) 5_554 3_455
O1 Rb1 O1 101.08(14) 2_675 3_455
O2 Rb1 O1 144.79(15) 4_564 1_655
O2 Rb1 O1 110.56(11) 6_664 1_655
O2 Rb1 O1 87.93(17) 5_554 1_655
O1 Rb1 O1 101.08(14) 2_675 1_655
O1 Rb1 O1 101.08(14) 3_455 1_655
O2 Rb1 O1 144.79(15) 4_564 3_565
O2 Rb1 O1 87.93(17) 6_664 3_565
O2 Rb1 O1 110.56(11) 5_554 3_565
O1 Rb1 O1 58.2(2) 2_675 3_565
O1 Rb1 O1 125.8(2) 3_455 3_565
O1 Rb1 O1 47.7(2) 1_655 3_565
O2 Rb1 O1 87.93(17) 4_564 .
O2 Rb1 O1 110.56(11) 6_664 .
O2 Rb1 O1 144.79(15) 5_554 .
O1 Rb1 O1 47.7(2) 2_675 .
O1 Rb1 O1 58.2(2) 3_455 .
O1 Rb1 O1 125.8(2) 1_655 .
O1 Rb1 O1 101.08(14) 3_565 .
O2 Rb1 O1 110.56(11) 4_564 2_665
O2 Rb1 O1 144.79(15) 6_664 2_665
O2 Rb1 O1 87.93(17) 5_554 2_665
O1 Rb1 O1 125.8(2) 2_675 2_665
O1 Rb1 O1 47.7(2) 3_455 2_665
O1 Rb1 O1 58.2(2) 1_655 2_665
O1 Rb1 O1 101.08(14) 3_565 2_665
O1 Rb1 O1 101.08(15) . 2_665
O2 Rb1 P2 100.86(10) 4_564 .
O2 Rb1 P2 100.86(10) 6_664 .
O2 Rb1 P2 154.36(15) 5_554 .
O1 Rb1 P2 23.85(11) 2_675 .
O1 Rb1 P2 78.99(11) 3_455 .
O1 Rb1 P2 114.23(13) 1_655 .
O1 Rb1 P2 78.99(11) 3_565 .
O1 Rb1 P2 23.85(11) . .
O1 Rb1 P2 114.23(13) 2_665 .
O2 Rb1 P2 154.36(16) 4_564 1_655
O2 Rb1 P2 100.86(10) 6_664 1_655
O2 Rb1 P2 100.86(10) 5_554 1_655
O1 Rb1 P2 78.99(11) 2_675 1_655
O1 Rb1 P2 114.23(13) 3_455 1_655
O1 Rb1 P2 23.85(11) 1_655 1_655
O1 Rb1 P2 23.85(11) 3_565 1_655
O1 Rb1 P2 114.23(13) . 1_655
O1 Rb1 P2 78.99(11) 2_665 1_655
P2 Rb1 P2 96.17(8) . 1_655
O2 Rb1 P2 100.86(10) 4_564 1_545
O2 Rb1 P2 154.36(16) 6_664 1_545
O2 Rb1 P2 100.86(10) 5_554 1_545
O1 Rb1 P2 114.23(13) 2_675 1_545
O1 Rb1 P2 23.85(11) 3_455 1_545
O1 Rb1 P2 78.99(11) 1_655 1_545
O1 Rb1 P2 114.23(13) 3_565 1_545
O1 Rb1 P2 78.99(11) . 1_545
O1 Rb1 P2 23.85(11) 2_665 1_545
P2 Rb1 P2 96.17(8) . 1_545
P2 Rb1 P2 96.17(8) 1_655 1_545
O2 In1 O2 88.0(3) . 3_455
O2 In1 O2 88.0(3) . 2_565
O2 In1 O2 88.0(3) 3_455 2_565
O2 In1 O1 91.95(18) . 3_455
O2 In1 O1 91.95(18) 3_455 3_455
O2 In1 O1 180.0(3) 2_565 3_455
O2 In1 O1 180.0(2) . 2_565
O2 In1 O1 91.95(19) 3_455 2_565
O2 In1 O1 91.95(18) 2_565 2_565
O1 In1 O1 88.1(3) 3_455 2_565
O2 In1 O1 91.95(19) . .
O2 In1 O1 180.0(4) 3_455 .
O2 In1 O1 91.95(18) 2_565 .
O1 In1 O1 88.1(3) 3_455 .
O1 In1 O1 88.1(3) 2_565 .
O2 In1 Rb1 53.4(2) . 4_565
O2 In1 Rb1 53.4(2) 3_455 4_565
O2 In1 Rb1 53.4(2) 2_565 4_565
O1 In1 Rb1 126.63(17) 3_455 4_565
O1 In1 Rb1 126.63(17) 2_565 4_565
O1 In1 Rb1 126.63(17) . 4_565
O2 In1 Rb1 133.78(8) . 1_445
O2 In1 Rb1 76.9(2) 3_455 1_445
O2 In1 Rb1 133.78(8) 2_565 1_445
O1 In1 Rb1 46.23(7) 3_455 1_445
O1 In1 Rb1 46.23(7) 2_565 1_445
O1 In1 Rb1 103.12(17) . 1_445
Rb1 In1 Rb1 130.256(17) 4_565 1_445
O2 In1 Rb1 76.9(2) . .
O2 In1 Rb1 133.78(8) 3_455 .
O2 In1 Rb1 133.78(8) 2_565 .
O1 In1 Rb1 46.23(7) 3_455 .
O1 In1 Rb1 103.12(17) 2_565 .
O1 In1 Rb1 46.23(7) . .
Rb1 In1 Rb1 130.256(18) 4_565 .
Rb1 In1 Rb1 82.74(3) 1_445 .
O2 In1 Rb1 133.78(8) . 1_455
O2 In1 Rb1 133.78(8) 3_455 1_455
O2 In1 Rb1 76.9(2) 2_565 1_455
O1 In1 Rb1 103.12(17) 3_455 1_455
O1 In1 Rb1 46.23(7) 2_565 1_455
O1 In1 Rb1 46.23(7) . 1_455
Rb1 In1 Rb1 130.256(17) 4_565 1_455
Rb1 In1 Rb1 82.74(3) 1_445 1_455
Rb1 In1 Rb1 82.74(3) . 1_455
O2 P1 O2 113.9(3) . 3_565
O2 P1 O2 113.9(3) . 2_665
O2 P1 O2 113.9(3) 3_565 2_665
O2 P1 Rb1 122.79(18) . 4_675
O2 P1 Rb1 49.2(3) 3_565 4_675
O2 P1 Rb1 122.79(18) 2_665 4_675
O2 P1 Rb1 49.2(3) . 4_565
O2 P1 Rb1 122.79(18) 3_565 4_565
O2 P1 Rb1 122.79(18) 2_665 4_565
Rb1 P1 Rb1 90.95(8) 4_675 4_565
O2 P1 Rb1 122.79(18) . 4_665
O2 P1 Rb1 122.79(18) 3_565 4_665
O2 P1 Rb1 49.2(3) 2_665 4_665
Rb1 P1 Rb1 90.95(8) 4_675 4_665
Rb1 P1 Rb1 90.95(8) 4_565 4_665
O1 P2 O1 110.1(3) . 2_675
O1 P2 O1 110.1(3) . 3_465
O1 P2 O1 110.1(3) 2_675 3_465
O1 P2 Rb1 55.14(13) . .
O1 P2 Rb1 55.14(13) 2_675 .
O1 P2 Rb1 130.4(3) 3_465 .
O1 P2 Rb1 55.14(13) . 1_455
O1 P2 Rb1 130.4(3) 2_675 1_455
O1 P2 Rb1 55.14(13) 3_465 1_455
Rb1 P2 Rb1 96.17(8) . 1_455
O1 P2 Rb1 130.4(3) . 1_565
O1 P2 Rb1 55.14(13) 2_675 1_565
O1 P2 Rb1 55.14(13) 3_465 1_565
Rb1 P2 Rb1 96.17(8) . 1_565
Rb1 P2 Rb1 96.17(8) 1_455 1_565
P2 O1 In1 124.6(4) . .
P2 O1 Rb1 101.01(16) . 1_455
In1 O1 Rb1 103.43(13) . 1_455
P2 O1 Rb1 101.01(16) . .
In1 O1 Rb1 103.43(13) . .
Rb1 O1 Rb1 125.8(2) 1_455 .
P1 O2 In1 158.0(5) . .
P1 O2 Rb1 109.0(4) . 4_565
In1 O2 Rb1 93.0(3) . 4_565

loop_
_geom_bond_atom_site_label_1
_geom_bond_atom_site_label_2
_geom_bond_distance
_geom_bond_site_symmetry_2
Rb1 O2 3.075(8) 4_564
Rb1 O2 3.075(8) 6_664
Rb1 O2 3.075(8) 5_554
Rb1 O1 3.076(3) 2_675
Rb1 O1 3.076(3) 3_455
Rb1 O1 3.076(3) 1_655
Rb1 O1 3.076(3) 3_565
Rb1 O1 3.076(3) .
Rb1 O1 3.076(3) 2_665
Rb1 P2 3.680(2) .
Rb1 P2 3.680(2) 1_655
Rb1 P2 3.680(2) 1_545
In1 O2 2.120(7) .
In1 O2 2.120(7) 3_455
In1 O2 2.120(7) 2_565
In1 O1 2.152(6) 3_455
In1 O1 2.152(6) 2_565
In1 O1 2.152(6) .
In1 Rb1 3.8266(17) 4_565
In1 Rb1 4.1435(11) 1_445
In1 Rb1 4.1435(11) 1_455
P1 O2 1.510(8) .
P1 O2 1.510(8) 3_565
P1 O2 1.510(7) 2_665
P1 Rb1 3.841(3) 4_675
P1 Rb1 3.841(3) 4_565
P1 Rb1 3.841(3) 4_665
P2 O1 1.516(6) .
P2 O1 1.516(6) 2_675
P2 O1 1.516(6) 3_465
P2 Rb1 3.680(2) 1_455
P2 Rb1 3.680(2) 1_565
O1 Rb1 3.076(3) 1_455
O2 Rb1 3.075(8) 4_565
